data_4082557
loop_
_publ_author_name
'Kraft, Bradley M.'
'Brennessel, William W.'

_publ_section_title
;
 Chelation and Stereodynamic Equilibria in Neutral Hypercoordinate
 Organosilicon Complexes of 1-Hydroxy-2-pyridinone
;
_journal_issue 1
_journal_name_full Organometallics
_journal_page_first 158
_journal_paper_doi 10.1021/om400907s
_journal_volume 33
_journal_year 2014
_chemical_formula_moiety 'C7 H10 Cl N O2 Si'
_chemical_formula_sum 'C7 H10 Cl N O2 Si'
_chemical_formula_weight 203.70
_chemical_name_common sjfbk19
_chemical_name_systematic
; 
 ? 
;
_space_group_crystal_system monoclinic
_space_group_IT_number 14
_space_group_name_Hall '-P 2ybc'
_space_group_name_H-M_alt 'P 1 21/c 1'
_symmetry_space_group_name_Hall '-P 2ybc'
_symmetry_space_group_name_H-M 'P 1 21/c 1'
_atom_sites_solution_hydrogens difmap
_atom_sites_solution_primary direct
_atom_sites_solution_secondary difmap
_audit_creation_method SHELXL-2013
_cell_angle_alpha 90
_cell_angle_beta 111.875(2)
_cell_angle_gamma 90
_cell_formula_units_Z 4
_cell_length_a 9.7240(9)
_cell_length_b 9.0076(8)
_cell_length_c 11.8792(11)
_cell_measurement_reflns_used 4028
_cell_measurement_temperature 100.0(5)
_cell_measurement_theta_max 38.13
_cell_measurement_theta_min 2.26
_cell_volume 965.58(15)
_computing_cell_refinement 'SAINT (Bruker, 2009)'
_computing_data_collection 'APEX2 (Bruker, 2012)'
_computing_data_reduction 'SAINT (Bruker, 2009)'
_computing_molecular_graphics 'SHELXTL (Sheldrick, 2008)'
_computing_publication_material 'SHELXTL (Sheldrick, 2008)'
_computing_structure_refinement 'SHELXL-2013 (Sheldrick, 2013)'
_computing_structure_solution 'SIR97 (Altomare et al., 1999)'
_diffrn_ambient_temperature 100.0(5)
_diffrn_measured_fraction_theta_full 0.997
_diffrn_measured_fraction_theta_max 0.970
_diffrn_measurement_device_type 'Bruker SMART APEX II CCD platform'
_diffrn_measurement_method '\w scans'
_diffrn_radiation_source 'sealed tube'
_diffrn_radiation_type MoK\a
_diffrn_radiation_wavelength 0.71073
_diffrn_reflns_av_R_equivalents 0.0365
_diffrn_reflns_av_unetI/netI 0.0317
_diffrn_reflns_Laue_measured_fraction_full 0.997
_diffrn_reflns_Laue_measured_fraction_max 0.970
_diffrn_reflns_limit_h_max 17
_diffrn_reflns_limit_h_min -16
_diffrn_reflns_limit_k_max 15
_diffrn_reflns_limit_k_min -15
_diffrn_reflns_limit_l_max 20
_diffrn_reflns_limit_l_min -20
_diffrn_reflns_number 23637
_diffrn_reflns_point_group_measured_fraction_full 0.997
_diffrn_reflns_point_group_measured_fraction_max 0.970
_diffrn_reflns_theta_full 37.785
_diffrn_reflns_theta_max 38.628
_diffrn_reflns_theta_min 2.257
_exptl_absorpt_coefficient_mu 0.480
_exptl_absorpt_correction_T_max 0.7476
_exptl_absorpt_correction_T_min 0.7070
_exptl_absorpt_correction_type multi-scan
_exptl_absorpt_process_details 'SADABS (Sheldrick, 2008)'
_exptl_crystal_colour colorless
_exptl_crystal_density_diffrn 1.401
_exptl_crystal_description block
_exptl_crystal_F_000 424
_exptl_crystal_size_max 0.30
_exptl_crystal_size_mid 0.12
_exptl_crystal_size_min 0.10
_refine_diff_density_max 0.505
_refine_diff_density_min -0.296
_refine_diff_density_rms 0.068
_refine_ls_extinction_method none
_refine_ls_goodness_of_fit_ref 1.028
_refine_ls_hydrogen_treatment refall
_refine_ls_matrix_type full
_refine_ls_number_parameters 149
_refine_ls_number_reflns 5311
_refine_ls_number_restraints 0
_refine_ls_restrained_S_all 1.028
_refine_ls_R_factor_all 0.0534
_refine_ls_R_factor_gt 0.0346
_refine_ls_shift/su_max 0.001
_refine_ls_shift/su_mean 0.000
_refine_ls_structure_factor_coef Fsqd
_refine_ls_weighting_details 'w=1/[\s^2^(Fo^2^)+(0.0388P)^2^+0.1972P] where P=(Fo^2^+2Fc^2^)/3'
_refine_ls_weighting_scheme calc
_refine_ls_wR_factor_gt 0.0813
_refine_ls_wR_factor_ref 0.0898
_reflns_Friedel_coverage 0.000
_reflns_number_gt 3953
_reflns_number_total 5311
_reflns_threshold_expression 'I > 2\s(I)'
_cod_data_source_file om400907s_si_002.cif
_cod_data_source_block 10
_cod_database_code 4082557
_shelx_space_group_comment
; 
The symmetry employed for this shelxl refinement is uniquely defined 
by the following loop, which should always be used as a source of 
symmetry information in preference to the above space-group names. 
They are only intended as comments. 
;
_shelx_estimated_absorpt_t_min 0.869
_shelx_estimated_absorpt_t_max 0.954
_shelxl_version_number 2013-4

loop_
_space_group_symop_operation_xyz
'x, y, z'
'-x, y+1/2, -z+1/2'
'-x, -y, -z'
'x, -y-1/2, z-1/2'

loop_
_atom_site_label
_atom_site_type_symbol
_atom_site_fract_x
_atom_site_fract_y
_atom_site_fract_z
_atom_site_U_iso_or_equiv
_atom_site_adp_type
_atom_site_occupancy
_atom_site_site_symmetry_order
_atom_site_calc_flag
Si1 Si 0.85323(3) 0.28911(3) 0.15124(2) 0.01668(6) Uani 1 1 d
Cl1 Cl 0.65744(2) 0.16312(3) 0.02354(2) 0.01952(5) Uani 1 1 d
O1 O 0.95296(7) 0.17971(8) 0.08568(6) 0.01662(12) Uani 1 1 d
O2 O 1.04098(8) 0.36648(9) 0.24526(7) 0.02332(14) Uani 1 1 d
N1 N 1.10157(8) 0.21014(9) 0.12739(7) 0.01689(13) Uani 1 1 d
C1 C 1.14703(10) 0.31286(11) 0.21674(8) 0.01829(16) Uani 1 1 d
C2 C 1.29743(11) 0.34761(12) 0.26662(10) 0.02340(18) Uani 1 1 d
H2 H 1.3243(16) 0.4147(17) 0.3269(14) 0.032(4) Uiso 1 1 d
C3 C 1.39144(11) 0.27881(13) 0.22121(10) 0.0262(2) Uani 1 1 d
H3 H 1.4969(17) 0.3014(16) 0.2546(14) 0.030(4) Uiso 1 1 d
C4 C 1.33937(11) 0.17399(13) 0.12770(10) 0.0251(2) Uani 1 1 d
H4 H 1.4058(17) 0.1233(18) 0.0982(14) 0.038(4) Uiso 1 1 d
C5 C 1.19138(10) 0.13936(11) 0.08060(9) 0.02014(17) Uani 1 1 d
H5 H 1.1461(14) 0.0717(16) 0.0195(12) 0.023(3) Uiso 1 1 d
C6 C 0.78220(14) 0.47212(13) 0.08188(11) 0.0282(2) Uani 1 1 d
H6A H 0.8383(19) 0.5517(19) 0.1286(16) 0.044(5) Uiso 1 1 d
H6B H 0.6806(19) 0.4812(19) 0.0676(15) 0.044(4) Uiso 1 1 d
H6C H 0.787(2) 0.477(2) 0.009(2) 0.065(6) Uiso 1 1 d
C7 C 0.82736(12) 0.22710(14) 0.29067(9) 0.02384(19) Uani 1 1 d
H7A H 0.8552(19) 0.300(2) 0.3474(16) 0.048(5) Uiso 1 1 d
H7B H 0.8881(19) 0.1479(19) 0.3211(15) 0.040(4) Uiso 1 1 d
H7C H 0.7264(19) 0.1922(18) 0.2738(15) 0.041(4) Uiso 1 1 d

loop_
_atom_site_aniso_label
_atom_site_aniso_U_11
_atom_site_aniso_U_22
_atom_site_aniso_U_33
_atom_site_aniso_U_23
_atom_site_aniso_U_13
_atom_site_aniso_U_12
Si1 0.01601(11) 0.02132(12) 0.01312(10) -0.00193(8) 0.00591(8) 0.00207(9)
Cl1 0.01479(9) 0.02733(11) 0.01598(9) -0.00064(7) 0.00517(7) -0.00093(7)
O1 0.0120(2) 0.0238(3) 0.0144(3) -0.0042(2) 0.0054(2) -0.0015(2)
O2 0.0185(3) 0.0304(4) 0.0211(3) -0.0110(3) 0.0074(2) -0.0006(3)
N1 0.0136(3) 0.0218(3) 0.0148(3) -0.0023(3) 0.0048(2) -0.0006(3)
C1 0.0159(3) 0.0231(4) 0.0145(3) -0.0034(3) 0.0041(3) -0.0004(3)
C2 0.0171(4) 0.0277(5) 0.0218(4) -0.0063(4) 0.0031(3) -0.0014(3)
C3 0.0147(4) 0.0314(5) 0.0293(5) -0.0061(4) 0.0046(3) -0.0011(3)
C4 0.0161(4) 0.0306(5) 0.0290(5) -0.0068(4) 0.0091(4) 0.0008(3)
C5 0.0165(4) 0.0246(4) 0.0201(4) -0.0050(3) 0.0077(3) 0.0004(3)
C6 0.0295(5) 0.0238(5) 0.0268(5) -0.0005(4) 0.0053(4) 0.0031(4)
C7 0.0233(4) 0.0351(5) 0.0150(4) -0.0016(4) 0.0094(3) 0.0032(4)

loop_
_atom_type_symbol
_atom_type_description
_atom_type_scat_dispersion_real
_atom_type_scat_dispersion_imag
_atom_type_scat_source
C C 0.0033 0.0016 'International Tables Vol C Tables 4.2.6.8 and 6.1.1.4'
H H 0.0000 0.0000 'International Tables Vol C Tables 4.2.6.8 and 6.1.1.4'
N N 0.0061 0.0033 'International Tables Vol C Tables 4.2.6.8 and 6.1.1.4'
O O 0.0106 0.0060 'International Tables Vol C Tables 4.2.6.8 and 6.1.1.4'
Si Si 0.0817 0.0704 'International Tables Vol C Tables 4.2.6.8 and 6.1.1.4'
Cl Cl 0.1484 0.1585 'International Tables Vol C Tables 4.2.6.8 and 6.1.1.4'

loop_
_geom_angle_atom_site_label_1
_geom_angle_atom_site_label_2
_geom_angle_atom_site_label_3
_geom_angle
O1 Si1 C7 120.61(5)
O1 Si1 C6 118.50(5)
C7 Si1 C6 120.83(6)
O1 Si1 O2 84.09(3)
C7 Si1 O2 90.34(4)
C6 Si1 O2 93.02(5)
O1 Si1 Cl1 83.47(2)
C7 Si1 Cl1 95.06(4)
C6 Si1 Cl1 93.85(4)
O2 Si1 Cl1 167.52(3)
N1 O1 Si1 114.21(5)
C1 O2 Si1 113.45(6)
C1 N1 C5 124.84(8)
C1 N1 O1 114.41(7)
C5 N1 O1 120.75(7)
O2 C1 N1 113.70(8)
O2 C1 C2 128.15(9)
N1 C1 C2 118.15(9)
C3 C2 C1 118.64(9)
C3 C2 H2 125.4(10)
C1 C2 H2 116.0(10)
C2 C3 C4 121.32(9)
C2 C3 H3 120.1(9)
C4 C3 H3 118.6(9)
C5 C4 C3 119.41(9)
C5 C4 H4 119.4(10)
C3 C4 H4 121.2(10)
N1 C5 C4 117.63(9)
N1 C5 H5 116.2(8)
C4 C5 H5 126.2(8)
Si1 C6 H6A 112.0(10)
Si1 C6 H6B 110.4(11)
H6A C6 H6B 112.2(14)
Si1 C6 H6C 109.5(13)
H6A C6 H6C 107.6(16)
H6B C6 H6C 104.9(16)
Si1 C7 H7A 110.3(11)
Si1 C7 H7B 107.9(10)
H7A C7 H7B 107.4(14)
Si1 C7 H7C 111.9(10)
H7A C7 H7C 112.6(15)
H7B C7 H7C 106.4(13)

loop_
_geom_bond_atom_site_label_1
_geom_bond_atom_site_label_2
_geom_bond_distance
Si1 O1 1.7553(7)
Si1 C7 1.8518(10)
Si1 C6 1.8572(12)
Si1 O2 1.8833(8)
Si1 Cl1 2.2498(4)
O1 N1 1.3694(10)
O2 C1 1.2930(11)
N1 C1 1.3522(12)
N1 C5 1.3564(12)
C1 C2 1.3937(13)
C2 C3 1.3705(15)
C2 H2 0.898(15)
C3 C4 1.4010(15)
C3 H3 0.974(15)
C4 C5 1.3715(14)
C4 H4 0.958(16)
C5 H5 0.924(14)
C6 H6A 0.945(18)
C6 H6B 0.941(17)
C6 H6C 0.89(2)
C7 H7A 0.905(19)
C7 H7B 0.911(17)
C7 H7C 0.977(17)

loop_
_geom_hbond_atom_site_label_D
_geom_hbond_atom_site_label_H
_geom_hbond_atom_site_label_A
_geom_hbond_distance_DH
_geom_hbond_distance_HA
_geom_hbond_distance_DA
_geom_hbond_angle_DHA
_geom_hbond_site_symmetry_A
C5 H5 O1 0.924(14) 2.592(14) 3.4735(12) 159.6(11) 3_755

loop_
_geom_torsion_atom_site_label_1
_geom_torsion_atom_site_label_2
_geom_torsion_atom_site_label_3
_geom_torsion_atom_site_label_4
_geom_torsion
C7 Si1 O1 N1 -90.33(7)
C6 Si1 O1 N1 86.79(7)
O2 Si1 O1 N1 -3.45(6)
Cl1 Si1 O1 N1 177.64(6)
O1 Si1 O2 C1 2.78(7)
C7 Si1 O2 C1 123.53(8)
C6 Si1 O2 C1 -115.57(8)
Cl1 Si1 O2 C1 7.79(19)
Si1 O1 N1 C1 3.67(10)
Si1 O1 N1 C5 -176.76(7)
Si1 O2 C1 N1 -1.41(11)
Si1 O2 C1 C2 178.93(9)
C5 N1 C1 O2 179.11(9)
O1 N1 C1 O2 -1.34(12)
C5 N1 C1 C2 -1.19(15)
O1 N1 C1 C2 178.36(8)
O2 C1 C2 C3 -178.94(11)
N1 C1 C2 C3 1.41(16)
C1 C2 C3 C4 -0.85(17)
C2 C3 C4 C5 -0.03(18)
C1 N1 C5 C4 0.30(15)
O1 N1 C5 C4 -179.22(9)
C3 C4 C5 N1 0.32(16)
